data_4038592
loop_
_publ_author_name
'Shatsauskas, Anton L.'
'Mamonova, Tatyana E.'
'Stasyuk, Anton J.'
'Chernenko, Sergey A.'
'Slepukhin, Pavel A.'
'Kostyuchenko, Anastasia S.'
'Fisyuk, Alexander Semenovich'

_publ_section_title
;
 A rearrangement of 7-aryloxazolo[5,4-b]pyridines to
 benzo[c][1,7]naphthyridine-4(3H)-ones and
 thieno[3,2-c][1,7]naphthyridine-6(7H)-ones.
;
_journal_name_full 'The Journal of organic chemistry'
_journal_paper_doi 10.1021/acs.joc.0c01299
_journal_year 2020
_chemical_formula_moiety 'C15 H12 N2 O2, 3 (H2 O)'
_chemical_formula_sum 'C15 H18 N2 O5'
_chemical_formula_weight 306.31
_space_group_IT_number 19
_space_group_name_Hall 'P 2ac 2ab'
_space_group_name_H-M_alt 'P 21 21 21'
_symmetry_cell_setting orthorhombic
_symmetry_space_group_name_H-M 'P 21 21 21'
_atom_sites_solution_hydrogens geom
_atom_sites_solution_primary direct
_atom_sites_solution_secondary difmap
_audit_creation_method SHELXL-97
_cell_angle_alpha 90.00
_cell_angle_beta 90.00
_cell_angle_gamma 90.00
_cell_formula_units_Z 4
_cell_length_a 6.8040(11)
_cell_length_b 12.317(2)
_cell_length_c 17.084(3)
_cell_measurement_reflns_used 545
_cell_measurement_temperature 295(2)
_cell_measurement_theta_max 24.7190
_cell_measurement_theta_min 3.8250
_cell_volume 1431.7(4)
_computing_cell_refinement 'CrysAlisPro 1.171.39.38a (Rigaku OD, 2017)'
_computing_data_collection 'CrysAlisPro 1.171.39.38a (Rigaku OD, 2017)'
_computing_data_reduction 'CrysAlisPro 1.171.39.38a (Rigaku OD, 2017)'
_computing_structure_refinement 'SHELXL-97 (Sheldrick, 1997)'
_computing_structure_solution 'SHELXS-97 (Sheldrick, 1990)'
_diffrn_ambient_temperature 295(2)
_diffrn_measured_fraction_theta_full 0.991
_diffrn_measured_fraction_theta_max 0.870
_diffrn_measurement_device_type 'Xcalibur 3'
_diffrn_measurement_method omega
_diffrn_radiation_monochromator graphite
_diffrn_radiation_source 'fine-focus sealed tube'
_diffrn_radiation_type MoK\a
_diffrn_radiation_wavelength 0.71073
_diffrn_reflns_av_R_equivalents 0.0767
_diffrn_reflns_av_sigmaI/netI 0.1149
_diffrn_reflns_limit_h_max 5
_diffrn_reflns_limit_h_min -9
_diffrn_reflns_limit_k_max 13
_diffrn_reflns_limit_k_min -17
_diffrn_reflns_limit_l_max 22
_diffrn_reflns_limit_l_min -22
_diffrn_reflns_number 5555
_diffrn_reflns_theta_full 26.00
_diffrn_reflns_theta_max 30.69
_diffrn_reflns_theta_min 3.52
_exptl_absorpt_coefficient_mu 0.108
_exptl_absorpt_correction_T_max 1.00000
_exptl_absorpt_correction_T_min 0.19218
_exptl_absorpt_correction_type multi-scan
_exptl_absorpt_process_details
;
CrysAlisPro 1.171.39.38a (Rigaku Oxford Diffraction, 2017)
Empirical absorption correction using spherical harmonics,
 implemented in SCALE3 ABSPACK scaling algorithm.
;
_exptl_crystal_colour colorless
_exptl_crystal_density_diffrn 1.421
_exptl_crystal_density_method 'not measured'
_exptl_crystal_description needle
_exptl_crystal_F_000 648
_exptl_crystal_size_max 0.47
_exptl_crystal_size_mid 0.18
_exptl_crystal_size_min 0.03
_refine_diff_density_max 0.206
_refine_diff_density_min -0.253
_refine_diff_density_rms 0.053
_refine_ls_abs_structure_details 'Flack H D (1983), Acta Cryst. A39, 876-881'
_refine_ls_abs_structure_Flack 0(10)
_refine_ls_extinction_coef 0.0061(9)
_refine_ls_extinction_expression Fc^*^=kFc[1+0.001xFc^2^\l^3^/sin(2\q)]^-1/4^
_refine_ls_extinction_method SHELXL
_refine_ls_goodness_of_fit_ref 0.981
_refine_ls_hydrogen_treatment mixed
_refine_ls_matrix_type full
_refine_ls_number_parameters 225
_refine_ls_number_reflns 2208
_refine_ls_number_restraints 0
_refine_ls_restrained_S_all 0.981
_refine_ls_R_factor_all 0.1614
_refine_ls_R_factor_gt 0.0557
_refine_ls_shift/su_max 0.000
_refine_ls_shift/su_mean 0.000
_refine_ls_structure_factor_coef Fsqd
_refine_ls_weighting_details 'calc w=1/[\s^2^(Fo^2^)+(0.0300P)^2^+0.0000P] where P=(Fo^2^+2Fc^2^)/3'
_refine_ls_weighting_scheme calc
_refine_ls_wR_factor_gt 0.0982
_refine_ls_wR_factor_ref 0.1428
_reflns_number_gt 954
_reflns_number_total 2208
_reflns_threshold_expression >2sigma(I)
_cod_data_source_file jo0c01299_si_002.cif
_cod_data_source_block exp_719
_cod_original_cell_volume 1431.8(4)
_cod_original_sg_symbol_H-M P2(1)2(1)2(1)
_cod_database_code 4038592

loop_
_symmetry_equiv_pos_as_xyz
'x, y, z'
'-x+1/2, -y, z+1/2'
'-x, y+1/2, -z+1/2'
'x+1/2, -y+1/2, -z'

loop_
_atom_site_label
_atom_site_type_symbol
_atom_site_fract_x
_atom_site_fract_y
_atom_site_fract_z
_atom_site_U_iso_or_equiv
_atom_site_adp_type
_atom_site_occupancy
_atom_site_symmetry_multiplicity
_atom_site_calc_flag
_atom_site_refinement_flags
_atom_site_disorder_assembly
_atom_site_disorder_group
N1 N 0.1066(6) 0.5767(3) 0.5223(2) 0.0367(10) Uani 1 1 d . . .
N2 N 0.0986(5) 0.7138(3) 0.3325(2) 0.0357(9) Uani 1 1 d . . .
O1 O 0.1376(5) 0.5163(3) 0.64609(19) 0.0558(11) Uani 1 1 d . . .
O2 O 0.0949(5) 0.5350(3) 0.35916(18) 0.0445(9) Uani 1 1 d . . .
C1 C 0.1272(8) 0.4651(4) 0.4918(3) 0.0437(13) Uani 1 1 d . . .
H1A H 0.0686 0.4141 0.5282 0.052 Uiso 1 1 calc R . .
H1B H 0.2654 0.4472 0.4865 0.052 Uiso 1 1 calc R . .
C2 C 0.0963(6) 0.6612(4) 0.4676(2) 0.0298(10) Uani 1 1 d . . .
C4 C 0.0287(8) 0.4558(5) 0.4143(3) 0.0519(15) Uani 1 1 d . . .
H4A H 0.0528 0.3839 0.3932 0.062 Uiso 1 1 calc R . .
H4B H -0.1120 0.4637 0.4214 0.062 Uiso 1 1 calc R . .
C3 C 0.0952(7) 0.6383(4) 0.3874(2) 0.0343(11) Uani 1 1 d . . .
C5 C 0.1183(7) 0.5940(4) 0.6016(3) 0.0399(12) Uani 1 1 d . . .
C6 C 0.1048(7) 0.7056(4) 0.6277(2) 0.0343(11) Uani 1 1 d . . .
C7 C 0.1080(7) 0.7267(5) 0.7085(3) 0.0466(14) Uani 1 1 d . . .
H7A H 0.1219 0.6698 0.7438 0.056 Uiso 1 1 calc R . .
C8 C 0.0906(7) 0.8311(5) 0.7352(3) 0.0472(13) Uani 1 1 d . . .
H8A H 0.0901 0.8444 0.7887 0.057 Uiso 1 1 calc R . .
C9 C 0.0738(7) 0.9163(5) 0.6838(3) 0.0471(14) Uani 1 1 d . . .
H9A H 0.0634 0.9868 0.7029 0.056 Uiso 1 1 calc R . .
C10 C 0.0723(7) 0.8978(4) 0.6035(3) 0.0402(12) Uani 1 1 d . . .
H10A H 0.0592 0.9557 0.5690 0.048 Uiso 1 1 calc R . .
C11 C 0.0905(6) 0.7922(4) 0.5747(2) 0.0307(10) Uani 1 1 d . . .
C12 C 0.0947(7) 0.7691(4) 0.4909(2) 0.0305(11) Uani 1 1 d . . .
C13 C 0.0970(6) 0.8483(4) 0.4329(2) 0.0354(11) Uani 1 1 d . . .
H13A H 0.0950 0.9213 0.4468 0.042 Uiso 1 1 calc R . .
C14 C 0.1020(7) 0.8195(4) 0.3555(2) 0.0369(11) Uani 1 1 d . . .
C15 C 0.1106(8) 0.9014(4) 0.2913(3) 0.0526(14) Uani 1 1 d . . .
H15A H 0.2062 0.8792 0.2531 0.079 Uiso 1 1 calc R . .
H15B H 0.1473 0.9706 0.3125 0.079 Uiso 1 1 calc R . .
H15C H -0.0160 0.9070 0.2668 0.079 Uiso 1 1 calc R . .
O1S O 0.1367(6) 0.6734(4) 0.1663(2) 0.0563(11) Uani 1 1 d . . .
O2S O 0.4356(8) 0.8058(4) 0.0843(3) 0.0693(14) Uani 1 1 d . . .
O3S O 0.7909(6) 0.6792(5) 0.0693(3) 0.0772(15) Uani 1 1 d . . .
H3SA H 0.552(8) 0.768(5) 0.088(3) 0.07(2) Uiso 1 1 d . . .
H3SB H 0.862(9) 0.690(6) 0.022(4) 0.10(3) Uiso 1 1 d . . .
H1SA H 0.195(9) 0.603(6) 0.161(4) 0.10(3) Uiso 1 1 d . . .
H2SA H 0.903(9) 0.668(6) 0.102(3) 0.08(2) Uiso 1 1 d . . .
H1SB H 0.113(12) 0.679(8) 0.220(5) 0.19(4) Uiso 1 1 d . . .
H2SB H 0.353(10) 0.767(6) 0.118(4) 0.10(3) Uiso 1 1 d . . .

loop_
_atom_site_aniso_label
_atom_site_aniso_U_11
_atom_site_aniso_U_22
_atom_site_aniso_U_33
_atom_site_aniso_U_23
_atom_site_aniso_U_13
_atom_site_aniso_U_12
N1 0.045(2) 0.028(2) 0.037(2) -0.0010(18) 0.0033(19) 0.000(2)
N2 0.034(2) 0.036(2) 0.037(2) -0.001(2) 0.0015(18) 0.005(2)
O1 0.075(2) 0.048(3) 0.045(2) 0.0150(19) -0.0038(18) 0.007(2)
O2 0.062(2) 0.0305(19) 0.0412(18) -0.0066(17) -0.0005(17) -0.003(2)
C1 0.052(3) 0.028(3) 0.050(3) -0.004(2) -0.006(2) -0.001(3)
C2 0.025(2) 0.029(3) 0.036(2) 0.002(2) -0.0001(19) 0.000(3)
C4 0.061(3) 0.037(3) 0.057(3) 0.000(3) -0.008(3) -0.014(3)
C3 0.040(2) 0.028(3) 0.035(2) -0.005(2) 0.004(2) 0.000(3)
C5 0.043(3) 0.046(3) 0.031(2) 0.007(2) -0.003(2) -0.003(3)
C6 0.031(2) 0.038(3) 0.034(2) -0.003(2) 0.002(2) -0.001(3)
C7 0.047(3) 0.063(4) 0.030(3) 0.003(2) 0.005(2) -0.007(3)
C8 0.047(3) 0.057(4) 0.038(3) -0.012(3) -0.001(2) -0.003(3)
C9 0.041(3) 0.055(4) 0.045(3) -0.019(3) 0.001(2) -0.005(3)
C10 0.040(3) 0.038(3) 0.042(3) -0.009(3) -0.001(2) 0.001(3)
C11 0.025(2) 0.034(3) 0.032(2) -0.005(2) -0.0022(19) 0.000(3)
C12 0.026(2) 0.031(3) 0.035(2) -0.001(2) 0.003(2) 0.002(3)
C13 0.033(2) 0.031(3) 0.043(2) 0.002(2) -0.001(2) 0.003(3)
C14 0.040(2) 0.036(3) 0.034(2) 0.007(2) 0.001(2) 0.003(3)
C15 0.065(3) 0.046(3) 0.047(3) 0.012(3) 0.010(3) -0.004(3)
O1S 0.075(3) 0.051(3) 0.043(2) 0.000(2) -0.0018(19) 0.010(3)
O2S 0.080(3) 0.062(3) 0.066(3) 0.009(3) -0.002(2) 0.000(3)
O3S 0.060(3) 0.107(5) 0.065(3) 0.010(3) 0.003(2) -0.007(3)

loop_
_atom_type_symbol
_atom_type_description
_atom_type_scat_dispersion_real
_atom_type_scat_dispersion_imag
_atom_type_scat_source
C C 0.0033 0.0000 'International Tables Vol C Tables 4.2.6.8 and 6.1.1.4'
H H 0.0000 0.0000 'International Tables Vol C Tables 4.2.6.8 and 6.1.1.4'
N N 0.0061 0.0000 'International Tables Vol C Tables 4.2.6.8 and 6.1.1.4'
O O 0.0106 0.0000 'International Tables Vol C Tables 4.2.6.8 and 6.1.1.4'

loop_
_geom_angle_atom_site_label_1
_geom_angle_atom_site_label_2
_geom_angle_atom_site_label_3
_geom_angle
_geom_angle_site_symmetry_1
_geom_angle_site_symmetry_3
_geom_angle_publ_flag
C5 N1 C2 123.1(4) . . ?
C5 N1 C1 119.2(4) . . ?
C2 N1 C1 117.4(4) . . ?
C3 N2 C14 118.0(4) . . ?
C3 O2 C4 113.9(4) . . ?
N1 C1 C4 110.1(5) . . ?
N1 C1 H1A 109.6 . . ?
C4 C1 H1A 109.6 . . ?
N1 C1 H1B 109.6 . . ?
C4 C1 H1B 109.6 . . ?
H1A C1 H1B 108.2 . . ?
C12 C2 N1 121.4(4) . . ?
C12 C2 C3 118.3(4) . . ?
N1 C2 C3 120.3(4) . . ?
O2 C4 C1 113.1(4) . . ?
O2 C4 H4A 109.0 . . ?
C1 C4 H4A 109.0 . . ?
O2 C4 H4B 109.0 . . ?
C1 C4 H4B 109.0 . . ?
H4A C4 H4B 107.8 . . ?
N2 C3 O2 114.1(4) . . ?
N2 C3 C2 123.6(4) . . ?
O2 C3 C2 122.4(4) . . ?
O1 C5 N1 119.6(5) . . ?
O1 C5 C6 123.8(4) . . ?
N1 C5 C6 116.6(4) . . ?
C11 C6 C7 119.7(5) . . ?
C11 C6 C5 121.8(4) . . ?
C7 C6 C5 118.5(5) . . ?
C8 C7 C6 120.0(5) . . ?
C8 C7 H7A 120.0 . . ?
C6 C7 H7A 120.0 . . ?
C7 C8 C9 120.8(5) . . ?
C7 C8 H8A 119.6 . . ?
C9 C8 H8A 119.6 . . ?
C8 C9 C10 120.4(5) . . ?
C8 C9 H9A 119.8 . . ?
C10 C9 H9A 119.8 . . ?
C9 C10 C11 120.0(5) . . ?
C9 C10 H10A 120.0 . . ?
C11 C10 H10A 120.0 . . ?
C10 C11 C6 119.1(4) . . ?
C10 C11 C12 122.0(4) . . ?
C6 C11 C12 118.9(4) . . ?
C2 C12 C13 117.9(4) . . ?
C2 C12 C11 117.9(4) . . ?
C13 C12 C11 124.2(4) . . ?
C14 C13 C12 120.4(5) . . ?
C14 C13 H13A 119.8 . . ?
C12 C13 H13A 119.8 . . ?
N2 C14 C13 121.7(4) . . ?
N2 C14 C15 115.9(4) . . ?
C13 C14 C15 122.4(5) . . ?
C14 C15 H15A 109.5 . . ?
C14 C15 H15B 109.5 . . ?
H15A C15 H15B 109.5 . . ?
C14 C15 H15C 109.5 . . ?
H15A C15 H15C 109.5 . . ?
H15B C15 H15C 109.5 . . ?
H1SA O1S H1SB 103(7) . . ?
H3SA O2S H2SB 103(5) . . ?
H3SB O3S H2SA 96(4) . . ?

loop_
_geom_bond_atom_site_label_1
_geom_bond_atom_site_label_2
_geom_bond_distance
_geom_bond_site_symmetry_2
_geom_bond_publ_flag
N1 C5 1.374(5) . ?
N1 C2 1.402(5) . ?
N1 C1 1.477(6) . ?
N2 C3 1.321(5) . ?
N2 C14 1.359(6) . ?
O1 C5 1.229(6) . ?
O2 C3 1.361(5) . ?
O2 C4 1.429(6) . ?
C1 C4 1.488(6) . ?
C1 H1A 0.9700 . ?
C1 H1B 0.9700 . ?
C2 C12 1.387(6) . ?
C2 C3 1.399(6) . ?
C4 H4A 0.9700 . ?
C4 H4B 0.9700 . ?
C5 C6 1.447(7) . ?
C6 C11 1.403(6) . ?
C6 C7 1.404(6) . ?
C7 C8 1.369(7) . ?
C7 H7A 0.9300 . ?
C8 C9 1.372(7) . ?
C8 H8A 0.9300 . ?
C9 C10 1.391(6) . ?
C9 H9A 0.9300 . ?
C10 C11 1.396(6) . ?
C10 H10A 0.9300 . ?
C11 C12 1.460(6) . ?
C12 C13 1.390(6) . ?
C13 C14 1.371(6) . ?
C13 H13A 0.9300 . ?
C14 C15 1.491(6) . ?
C15 H15A 0.9600 . ?
C15 H15B 0.9600 . ?
C15 H15C 0.9600 . ?
O1S H1SA 0.96(7) . ?
O1S H1SB 0.94(9) . ?
O2S H3SA 0.92(6) . ?
O2S H2SB 0.93(7) . ?
O3S H3SB 0.95(6) . ?
O3S H2SA 0.96(6) . ?

loop_
_geom_torsion_atom_site_label_1
_geom_torsion_atom_site_label_2
_geom_torsion_atom_site_label_3
_geom_torsion_atom_site_label_4
_geom_torsion
_geom_torsion_site_symmetry_1
_geom_torsion_site_symmetry_2
_geom_torsion_site_symmetry_3
_geom_torsion_site_symmetry_4
_geom_torsion_publ_flag
C5 N1 C1 C4 155.8(4) . . . . ?
C2 N1 C1 C4 -30.7(6) . . . . ?
C5 N1 C2 C12 -0.9(7) . . . . ?
C1 N1 C2 C12 -174.1(4) . . . . ?
C5 N1 C2 C3 176.6(4) . . . . ?
C1 N1 C2 C3 3.3(7) . . . . ?
C3 O2 C4 C1 -49.4(6) . . . . ?
N1 C1 C4 O2 54.1(6) . . . . ?
C14 N2 C3 O2 -179.1(4) . . . . ?
C14 N2 C3 C2 -0.4(7) . . . . ?
C4 O2 C3 N2 -160.9(4) . . . . ?
C4 O2 C3 C2 20.4(7) . . . . ?
C12 C2 C3 N2 2.1(7) . . . . ?
N1 C2 C3 N2 -175.5(4) . . . . ?
C12 C2 C3 O2 -179.4(4) . . . . ?
N1 C2 C3 O2 3.1(7) . . . . ?
C2 N1 C5 O1 -176.1(4) . . . . ?
C1 N1 C5 O1 -3.0(7) . . . . ?
C2 N1 C5 C6 4.5(7) . . . . ?
C1 N1 C5 C6 177.6(4) . . . . ?
O1 C5 C6 C11 177.5(5) . . . . ?
N1 C5 C6 C11 -3.1(7) . . . . ?
O1 C5 C6 C7 -1.9(8) . . . . ?
N1 C5 C6 C7 177.4(4) . . . . ?
C11 C6 C7 C8 2.2(8) . . . . ?
C5 C6 C7 C8 -178.4(4) . . . . ?
C6 C7 C8 C9 -1.3(8) . . . . ?
C7 C8 C9 C10 0.6(8) . . . . ?
C8 C9 C10 C11 -0.8(8) . . . . ?
C9 C10 C11 C6 1.7(7) . . . . ?
C9 C10 C11 C12 -178.4(4) . . . . ?
C7 C6 C11 C10 -2.3(7) . . . . ?
C5 C6 C11 C10 178.2(5) . . . . ?
C7 C6 C11 C12 177.8(4) . . . . ?
C5 C6 C11 C12 -1.7(7) . . . . ?
N1 C2 C12 C13 176.0(4) . . . . ?
C3 C2 C12 C13 -1.5(7) . . . . ?
N1 C2 C12 C11 -4.1(7) . . . . ?
C3 C2 C12 C11 178.4(4) . . . . ?
C10 C11 C12 C2 -174.6(4) . . . . ?
C6 C11 C12 C2 5.3(7) . . . . ?
C10 C11 C12 C13 5.3(8) . . . . ?
C6 C11 C12 C13 -174.8(4) . . . . ?
C2 C12 C13 C14 -0.5(7) . . . . ?
C11 C12 C13 C14 179.7(4) . . . . ?
C3 N2 C14 C13 -1.7(7) . . . . ?
C3 N2 C14 C15 178.6(4) . . . . ?
C12 C13 C14 N2 2.1(7) . . . . ?
C12 C13 C14 C15 -178.1(4) . . . . ?
